data_7115305
loop_
_publ_author_name
'Bryden A. F.'
'Le Bailly'
'Jonathan Clayden'

_publ_section_title
;
 Controlling the sign and magnitude of screw-sense preference from the
 C-terminus of an achiral helical foldamer
;
_journal_name_full Chem.Commun.
_journal_page_first 7949
_journal_paper_doi 10.1039/C4CC03261F
_journal_volume 50
_journal_year 2014
_chemical_absolute_configuration ad
_chemical_formula_sum 'C35.5 H56.5 Cl1.5 N6 O9'
_chemical_formula_weight 764.54
_chemical_name_systematic
; 
 ? 
;
_space_group_IT_number 1
_symmetry_cell_setting triclinic
_symmetry_space_group_name_Hall 'P 1'
_symmetry_space_group_name_H-M 'P 1'
_atom_sites_solution_hydrogens geom
_atom_sites_solution_primary direct
_atom_sites_solution_secondary difmap
_audit_creation_method SHELXL-97
_cell_angle_alpha 87.000(2)
_cell_angle_beta 75.864(2)
_cell_angle_gamma 65.519(2)
_cell_formula_units_Z 2
_cell_length_a 10.1668(4)
_cell_length_b 11.5055(4)
_cell_length_c 20.4107(8)
_cell_measurement_reflns_used 8640
_cell_measurement_temperature 100(2)
_cell_measurement_theta_max 70.25
_cell_measurement_theta_min 4.23
_cell_volume 2103.85(14)
_computing_cell_refinement 'Bruker SAINT'
_computing_data_collection 'Bruker APEX2'
_computing_data_reduction 'Bruker SAINT'
_computing_molecular_graphics 'Bruker SHELXTL'
_computing_publication_material 'Bruker SHELXTL'
_computing_structure_refinement 'SHELXL-97 (Sheldrick, 2008)'
_computing_structure_solution 'SHELXS-97 (Sheldrick, 2008)'
_diffrn_ambient_temperature 100(2)
_diffrn_measured_fraction_theta_full 0.959
_diffrn_measured_fraction_theta_max 0.943
_diffrn_measurement_device_type 'Bruker APEX-II CCD'
_diffrn_measurement_method '\f and \w scans'
_diffrn_radiation_monochromator graphite
_diffrn_radiation_source 'fine-focus sealed tube'
_diffrn_radiation_type CuK\a
_diffrn_radiation_wavelength 1.54178
_diffrn_reflns_av_R_equivalents 0.0347
_diffrn_reflns_av_sigmaI/netI 0.0455
_diffrn_reflns_limit_h_max 9
_diffrn_reflns_limit_h_min -12
_diffrn_reflns_limit_k_max 14
_diffrn_reflns_limit_k_min -14
_diffrn_reflns_limit_l_max 24
_diffrn_reflns_limit_l_min -24
_diffrn_reflns_number 17421
_diffrn_reflns_theta_full 66.60
_diffrn_reflns_theta_max 70.38
_diffrn_reflns_theta_min 2.24
_exptl_absorpt_coefficient_mu 1.555
_exptl_absorpt_correction_T_max 0.8727
_exptl_absorpt_correction_T_min 0.652469
_exptl_absorpt_correction_type multi-scan
_exptl_absorpt_process_details SADABS
_exptl_crystal_colour white
_exptl_crystal_density_diffrn 1.207
_exptl_crystal_density_method 'not measured'
_exptl_crystal_description plate
_exptl_crystal_F_000 818
_exptl_crystal_size_max 0.32
_exptl_crystal_size_mid 0.16
_exptl_crystal_size_min 0.09
_refine_diff_density_max 1.120
_refine_diff_density_min -0.828
_refine_diff_density_rms 0.051
_refine_ls_abs_structure_details 'Flack H D (1983), Acta Cryst. A39, 876-881'
_refine_ls_abs_structure_Flack 0.031(19)
_refine_ls_extinction_method none
_refine_ls_goodness_of_fit_ref 1.031
_refine_ls_hydrogen_treatment constr
_refine_ls_matrix_type full
_refine_ls_number_parameters 965
_refine_ls_number_reflns 9070
_refine_ls_number_restraints 3
_refine_ls_restrained_S_all 1.030
_refine_ls_R_factor_all 0.0484
_refine_ls_R_factor_gt 0.0454
_refine_ls_shift/su_max 0.000
_refine_ls_shift/su_mean 0.000
_refine_ls_structure_factor_coef Fsqd
_refine_ls_weighting_details 'calc w=1/[\s^2^(Fo^2^)+(0.0601P)^2^+1.2993P] where P=(Fo^2^+2Fc^2^)/3'
_refine_ls_weighting_scheme calc
_refine_ls_wR_factor_gt 0.1163
_refine_ls_wR_factor_ref 0.1194
_reflns_number_gt 8559
_reflns_number_total 9070
_reflns_threshold_expression >2sigma(I)
_cod_data_source_file c4cc03261f2.cif
_cod_data_source_block s3950ma
_cod_original_sg_symbol_H-M P1
_cod_database_code 7115305

loop_
_symmetry_equiv_pos_as_xyz
'x, y, z'

loop_
_atom_site_label
_atom_site_type_symbol
_atom_site_fract_x
_atom_site_fract_y
_atom_site_fract_z
_atom_site_U_iso_or_equiv
_atom_site_adp_type
_atom_site_occupancy
_atom_site_symmetry_multiplicity
_atom_site_calc_flag
_atom_site_refinement_flags
C1 C -0.5035(4) 0.8798(3) 0.25921(19) 0.0288(8) Uani 1 1 d .
C2 C -0.4154(5) 0.7922(4) 0.2975(2) 0.0332(8) Uani 1 1 d .
H2 H -0.3134 0.7408 0.2774 0.040 Uiso 1 1 calc R
C3 C -0.4758(5) 0.7795(4) 0.3647(2) 0.0355(9) Uani 1 1 d .
H3 H -0.4145 0.7204 0.3906 0.043 Uiso 1 1 calc R
C4 C -0.6246(5) 0.8523(4) 0.3943(2) 0.0372(9) Uani 1 1 d .
H4 H -0.6658 0.8422 0.4402 0.045 Uiso 1 1 calc R
C5 C -0.7131(5) 0.9398(4) 0.3570(2) 0.0397(10) Uani 1 1 d .
H5 H -0.8153 0.9904 0.3772 0.048 Uiso 1 1 calc R
C6 C -0.6527(5) 0.9535(4) 0.2905(2) 0.0349(8) Uani 1 1 d .
H6 H -0.7141 1.0146 0.2653 0.042 Uiso 1 1 calc R
C7 C -0.4418(5) 0.8947(4) 0.1865(2) 0.0330(8) Uani 1 1 d .
H7A H -0.3644 0.8110 0.1655 0.040 Uiso 1 1 calc R
H7B H -0.5224 0.9224 0.1623 0.040 Uiso 1 1 calc R
C8 C -0.2293(4) 0.9394(3) 0.17588(18) 0.0263(7) Uani 1 1 d .
C9 C -0.0299(4) 1.0016(3) 0.1820(2) 0.0288(8) Uani 1 1 d .
C10 C -0.0241(5) 0.9657(4) 0.2547(2) 0.0394(9) Uani 1 1 d .
H10A H -0.0922 1.0397 0.2858 0.059 Uiso 1 1 calc R
H10B H 0.0777 0.9395 0.2595 0.059 Uiso 1 1 calc R
H10C H -0.0541 0.8948 0.2653 0.059 Uiso 1 1 calc R
C11 C 0.0022(5) 1.1197(4) 0.1651(2) 0.0394(9) Uani 1 1 d .
H11A H 0.0033 1.1375 0.1175 0.059 Uiso 1 1 calc R
H11B H 0.0994 1.1041 0.1729 0.059 Uiso 1 1 calc R
H11C H -0.0755 1.1933 0.1941 0.059 Uiso 1 1 calc R
C12 C 0.0886(4) 0.8929(3) 0.13190(19) 0.0250(7) Uani 1 1 d .
C13 C 0.1870(4) 0.8094(3) 0.01327(18) 0.0248(7) Uani 1 1 d .
C14 C 0.1232(4) 0.8280(4) -0.04847(19) 0.0321(8) Uani 1 1 d .
H14A H 0.0354 0.8086 -0.0378 0.048 Uiso 1 1 calc R
H14B H 0.1985 0.7706 -0.0861 0.048 Uiso 1 1 calc R
H14C H 0.0945 0.9169 -0.0613 0.048 Uiso 1 1 calc R
C15 C 0.3287(5) 0.8335(4) -0.0026(2) 0.0352(9) Uani 1 1 d .
H15A H 0.3031 0.9241 -0.0111 0.053 Uiso 1 1 calc R
H15B H 0.3991 0.7807 -0.0428 0.053 Uiso 1 1 calc R
H15C H 0.3745 0.8113 0.0359 0.053 Uiso 1 1 calc R
C16 C 0.2249(4) 0.6704(3) 0.03228(16) 0.0217(7) Uani 1 1 d .
C17 C 0.1324(4) 0.5152(3) 0.08725(17) 0.0227(7) Uani 1 1 d .
C18 C -0.0109(4) 0.5238(3) 0.13708(18) 0.0251(7) Uani 1 1 d .
H18A H -0.0263 0.5717 0.1786 0.038 Uiso 1 1 calc R
H18B H -0.0027 0.4374 0.1478 0.038 Uiso 1 1 calc R
H18C H -0.0955 0.5677 0.1167 0.038 Uiso 1 1 calc R
C19 C 0.1623(4) 0.4352(3) 0.02301(18) 0.0275(7) Uani 1 1 d .
H19A H 0.0805 0.4769 0.0007 0.041 Uiso 1 1 calc R
H19B H 0.1692 0.3497 0.0352 0.041 Uiso 1 1 calc R
H19C H 0.2562 0.4279 -0.0078 0.041 Uiso 1 1 calc R
C20 C 0.2607(4) 0.4502(3) 0.12229(17) 0.0213(7) Uani 1 1 d .
C21 C 0.4148(4) 0.4734(3) 0.19235(17) 0.0232(7) Uani 1 1 d .
C22 C 0.4341(4) 0.5875(3) 0.21778(19) 0.0290(8) Uani 1 1 d .
H22A H 0.4529 0.6384 0.1796 0.044 Uiso 1 1 calc R
H22B H 0.5185 0.5559 0.2389 0.044 Uiso 1 1 calc R
H22C H 0.3431 0.6408 0.2511 0.044 Uiso 1 1 calc R
C23 C 0.3809(4) 0.3946(3) 0.25129(18) 0.0284(8) Uani 1 1 d .
H23A H 0.2839 0.4460 0.2815 0.043 Uiso 1 1 calc R
H23B H 0.4585 0.3693 0.2763 0.043 Uiso 1 1 calc R
H23C H 0.3784 0.3180 0.2338 0.043 Uiso 1 1 calc R
C24 C 0.5614(4) 0.3911(3) 0.14214(17) 0.0211(7) Uani 1 1 d .
C25 C 0.7144(4) 0.3533(3) 0.02456(17) 0.0209(7) Uani 1 1 d .
C26 C 0.8451(4) 0.3753(3) 0.03697(19) 0.0277(7) Uani 1 1 d .
H26A H 0.8214 0.4669 0.0369 0.042 Uiso 1 1 calc R
H26B H 0.9347 0.3295 0.0011 0.042 Uiso 1 1 calc R
H26C H 0.8629 0.3434 0.0809 0.042 Uiso 1 1 calc R
C27 C 0.6838(4) 0.4058(3) -0.04331(17) 0.0253(7) Uani 1 1 d .
H27A H 0.5999 0.3918 -0.0510 0.038 Uiso 1 1 calc R
H27B H 0.7726 0.3615 -0.0799 0.038 Uiso 1 1 calc R
H27C H 0.6593 0.4976 -0.0425 0.038 Uiso 1 1 calc R
C28 C 0.7491(4) 0.2101(3) 0.01985(16) 0.0202(6) Uani 1 1 d .
C29 C 0.6468(4) 0.0545(3) 0.01553(17) 0.0241(7) Uani 1 1 d .
H29 H 0.7141 -0.0093 0.0412 0.029 Uiso 1 1 calc R
C30 C 0.4926(4) 0.0527(3) 0.0356(2) 0.0305(8) Uani 1 1 d .
H30A H 0.4465 0.0818 0.0833 0.046 Uiso 1 1 calc R
H30B H 0.5026 -0.0346 0.0290 0.046 Uiso 1 1 calc R
H30C H 0.4300 0.1096 0.0074 0.046 Uiso 1 1 calc R
C31 C 0.7086(4) 0.0199(3) -0.05969(18) 0.0239(7) Uani 1 1 d .
C32 C 0.7994(5) -0.1702(3) -0.13755(18) 0.0298(8) Uani 1 1 d .
C33 C 0.6625(5) -0.1210(5) -0.1657(2) 0.0424(10) Uani 1 1 d .
H33A H 0.5813 -0.1335 -0.1333 0.064 Uiso 1 1 calc R
H33B H 0.6855 -0.1680 -0.2086 0.064 Uiso 1 1 calc R
H33C H 0.6322 -0.0297 -0.1733 0.064 Uiso 1 1 calc R
C34 C 0.9282(5) -0.1499(4) -0.1833(2) 0.0371(9) Uani 1 1 d .
H34A H 0.8957 -0.0595 -0.1936 0.056 Uiso 1 1 calc R
H34B H 0.9628 -0.2025 -0.2255 0.056 Uiso 1 1 calc R
H34C H 1.0098 -0.1746 -0.1607 0.056 Uiso 1 1 calc R
C35 C 0.8464(7) -0.3099(4) -0.1215(2) 0.0511(13) Uani 1 1 d .
H35A H 0.9322 -0.3376 -0.1015 0.077 Uiso 1 1 calc R
H35B H 0.8737 -0.3618 -0.1633 0.077 Uiso 1 1 calc R
H35C H 0.7635 -0.3204 -0.0895 0.077 Uiso 1 1 calc R
C36 C 0.7793(4) 1.4177(3) 0.40881(17) 0.0237(7) Uani 1 1 d .
C37 C 0.9299(4) 1.3617(3) 0.40748(18) 0.0275(7) Uani 1 1 d .
H37 H 0.9606 1.3472 0.4487 0.033 Uiso 1 1 calc R
C38 C 1.0360(4) 1.3268(4) 0.3459(2) 0.0310(8) Uani 1 1 d .
H38 H 1.1390 1.2882 0.3452 0.037 Uiso 1 1 calc R
C39 C 0.9925(4) 1.3477(4) 0.28659(19) 0.0313(8) Uani 1 1 d .
H39 H 1.0653 1.3251 0.2447 0.038 Uiso 1 1 calc R
C40 C 0.8433(5) 1.4015(4) 0.2873(2) 0.0344(8) Uani 1 1 d .
H40 H 0.8137 1.4140 0.2459 0.041 Uiso 1 1 calc R
C41 C 0.7355(4) 1.4376(3) 0.34846(19) 0.0284(7) Uani 1 1 d .
H41 H 0.6326 1.4755 0.3488 0.034 Uiso 1 1 calc R
C42 C 0.6635(4) 1.4627(3) 0.47553(18) 0.0270(7) Uani 1 1 d .
H42A H 0.7083 1.4172 0.5125 0.032 Uiso 1 1 calc R
H42B H 0.6333 1.5553 0.4840 0.032 Uiso 1 1 calc R
C43 C 0.5590(4) 1.3154(3) 0.47835(16) 0.0207(7) Uani 1 1 d .
C44 C 0.4511(4) 1.1692(3) 0.46233(17) 0.0206(6) Uani 1 1 d .
C45 C 0.2932(4) 1.1765(3) 0.47313(19) 0.0264(7) Uani 1 1 d .
H45A H 0.2381 1.2052 0.5201 0.040 Uiso 1 1 calc R
H45B H 0.2989 1.0917 0.4635 0.040 Uiso 1 1 calc R
H45C H 0.2417 1.2372 0.4426 0.040 Uiso 1 1 calc R
C46 C 0.5419(4) 1.1190(3) 0.39019(18) 0.0281(7) Uani 1 1 d .
H46A H 0.4908 1.1746 0.3579 0.042 Uiso 1 1 calc R
H46B H 0.5521 1.0319 0.3828 0.042 Uiso 1 1 calc R
H46C H 0.6410 1.1184 0.3836 0.042 Uiso 1 1 calc R
C47 C 0.5237(4) 1.0767(3) 0.51327(17) 0.0189(6) Uani 1 1 d .
C48 C 0.5210(4) 1.0376(3) 0.63291(17) 0.0211(7) Uani 1 1 d .
C49 C 0.4635(4) 1.1233(3) 0.69812(17) 0.0276(8) Uani 1 1 d .
H49A H 0.5042 1.1881 0.6916 0.041 Uiso 1 1 calc R
H49B H 0.4954 1.0709 0.7355 0.041 Uiso 1 1 calc R
H49C H 0.3544 1.1657 0.7089 0.041 Uiso 1 1 calc R
C50 C 0.4568(4) 0.9373(3) 0.6412(2) 0.0306(8) Uani 1 1 d .
H50A H 0.3477 0.9802 0.6523 0.046 Uiso 1 1 calc R
H50B H 0.4890 0.8825 0.6778 0.046 Uiso 1 1 calc R
H50C H 0.4926 0.8850 0.5989 0.046 Uiso 1 1 calc R
C51 C 0.6907(4) 0.9732(3) 0.61968(16) 0.0201(6) Uani 1 1 d .
C52 C 0.9299(4) 0.9905(3) 0.57217(17) 0.0206(6) Uani 1 1 d .
C53 C 0.9782(4) 1.0801(3) 0.5245(2) 0.0276(7) Uani 1 1 d .
H53A H 0.9465 1.0826 0.4826 0.041 Uiso 1 1 calc R
H53B H 1.0870 1.0488 0.5139 0.041 Uiso 1 1 calc R
H53C H 0.9322 1.1663 0.5463 0.041 Uiso 1 1 calc R
C54 C 0.9788(4) 0.9855(4) 0.6375(2) 0.0320(8) Uani 1 1 d .
H54A H 0.9340 1.0717 0.6593 0.048 Uiso 1 1 calc R
H54B H 1.0876 0.9529 0.6272 0.048 Uiso 1 1 calc R
H54C H 0.9461 0.9288 0.6680 0.048 Uiso 1 1 calc R
C55 C 1.0061(4) 0.8567(3) 0.53535(16) 0.0189(6) Uani 1 1 d .
C56 C 0.9936(4) 0.7051(3) 0.45848(16) 0.0201(6) Uani 1 1 d .
C57 C 1.1300(4) 0.6894(3) 0.40159(18) 0.0279(8) Uani 1 1 d .
H57A H 1.1019 0.7581 0.3704 0.042 Uiso 1 1 calc R
H57B H 1.1682 0.6065 0.3770 0.042 Uiso 1 1 calc R
H57C H 1.2075 0.6934 0.4208 0.042 Uiso 1 1 calc R
C58 C 0.8697(4) 0.7011(3) 0.42960(18) 0.0264(7) Uani 1 1 d .
H58A H 0.7848 0.7074 0.4668 0.040 Uiso 1 1 calc R
H58B H 0.9073 0.6204 0.4030 0.040 Uiso 1 1 calc R
H58C H 0.8377 0.7729 0.4005 0.040 Uiso 1 1 calc R
C59 C 1.0359(4) 0.5941(3) 0.50646(16) 0.0180(6) Uani 1 1 d .
C60 C 0.9830(4) 0.5180(3) 0.62047(16) 0.0201(6) Uani 1 1 d .
C61 C 0.9447(4) 0.4091(3) 0.60375(17) 0.0239(7) Uani 1 1 d .
H61A H 0.8376 0.4424 0.6067 0.036 Uiso 1 1 calc R
H61B H 0.9713 0.3423 0.6361 0.036 Uiso 1 1 calc R
H61C H 1.0006 0.3730 0.5578 0.036 Uiso 1 1 calc R
C62 C 0.8855(4) 0.5820(3) 0.69011(17) 0.0246(7) Uani 1 1 d .
H62A H 0.9100 0.6515 0.7009 0.037 Uiso 1 1 calc R
H62B H 0.9040 0.5186 0.7246 0.037 Uiso 1 1 calc R
H62C H 0.7801 0.6167 0.6893 0.037 Uiso 1 1 calc R
C63 C 1.1463(4) 0.4681(3) 0.62580(16) 0.0201(6) Uani 1 1 d .
C64 C 1.3465(4) 0.5230(3) 0.63643(17) 0.0232(7) Uani 1 1 d .
H64 H 1.4246 0.4440 0.6095 0.028 Uiso 1 1 calc R
C65 C 1.3910(4) 0.6352(3) 0.61915(19) 0.0288(7) Uani 1 1 d .
H65A H 1.3985 0.6508 0.5710 0.043 Uiso 1 1 calc R
H65B H 1.4876 0.6144 0.6291 0.043 Uiso 1 1 calc R
H65C H 1.3154 0.7120 0.6463 0.043 Uiso 1 1 calc R
C66 C 1.3343(4) 0.5026(3) 0.71162(17) 0.0247(7) Uani 1 1 d .
C67 C 1.5041(4) 0.4198(3) 0.78811(17) 0.0269(7) Uani 1 1 d .
C68 C 1.4757(6) 0.5509(4) 0.8143(2) 0.0414(10) Uani 1 1 d .
H68A H 1.5394 0.5842 0.7826 0.062 Uiso 1 1 calc R
H68B H 1.4985 0.5445 0.8586 0.062 Uiso 1 1 calc R
H68C H 1.3709 0.6089 0.8185 0.062 Uiso 1 1 calc R
C69 C 1.6682(5) 0.3309(4) 0.7725(2) 0.0364(9) Uani 1 1 d .
H69A H 1.6831 0.2483 0.7539 0.055 Uiso 1 1 calc R
H69B H 1.7031 0.3183 0.8141 0.055 Uiso 1 1 calc R
H69C H 1.7245 0.3686 0.7393 0.055 Uiso 1 1 calc R
C70 C 1.4135(5) 0.3588(4) 0.83494(19) 0.0344(8) Uani 1 1 d .
H70A H 1.3099 0.4217 0.8498 0.052 Uiso 1 1 calc R
H70B H 1.4550 0.3296 0.8744 0.052 Uiso 1 1 calc R
H70C H 1.4170 0.2856 0.8109 0.052 Uiso 1 1 calc R
C71 C 0.0921(5) 0.1716(5) 0.8567(2) 0.0484(11) Uani 1 1 d .
H71 H 0.0061 0.1766 0.8946 0.058 Uiso 1 1 calc R
Cl1 Cl 0.24886(19) 0.1219(2) 0.88805(12) 0.1016(8) Uani 1 1 d .
Cl2 Cl 0.05617(16) 0.32735(15) 0.82872(9) 0.0770(5) Uani 1 1 d .
Cl3 Cl 0.1105(4) 0.0699(4) 0.79385(12) 0.1722(18) Uani 1 1 d .
N1 N -0.1799(4) 1.0315(3) 0.17236(16) 0.0277(6) Uani 1 1 d .
H1 H -0.2368 1.1100 0.1643 0.033 Uiso 1 1 calc R
N2 N 0.0721(3) 0.8984(3) 0.06795(15) 0.0239(6) Uani 1 1 d .
H2A H -0.0096 0.9568 0.0589 0.029 Uiso 1 1 calc R
N3 N 0.1135(3) 0.6457(3) 0.07097(14) 0.0217(6) Uani 1 1 d .
H3A H 0.0266 0.7097 0.0871 0.026 Uiso 1 1 calc R
N4 N 0.2923(3) 0.5252(3) 0.15805(14) 0.0207(5) Uani 1 1 d .
H4A H 0.2380 0.6083 0.1611 0.025 Uiso 1 1 calc R
N5 N 0.5777(3) 0.4224(2) 0.07734(14) 0.0192(5) Uani 1 1 d .
H5A H 0.5037 0.4868 0.0659 0.023 Uiso 1 1 calc R
N6 N 0.6312(3) 0.1817(3) 0.03120(14) 0.0216(6) Uani 1 1 d .
H6A H 0.5419 0.2416 0.0486 0.026 Uiso 1 1 calc R
N7 N 0.4371(3) 1.2984(2) 0.47561(14) 0.0199(5) Uani 1 1 d .
H7 H 0.3498 1.3642 0.4817 0.024 Uiso 1 1 calc R
N8 N 0.4746(3) 1.1211(2) 0.57832(13) 0.0198(6) Uani 1 1 d .
H8 H 0.4133 1.2021 0.5884 0.024 Uiso 1 1 calc R
N9 N 0.7657(3) 1.0396(2) 0.58595(14) 0.0202(5) Uani 1 1 d .
H9 H 0.7155 1.1148 0.5716 0.024 Uiso 1 1 calc R
N10 N 0.9326(3) 0.8295(2) 0.49617(13) 0.0176(5) Uani 1 1 d .
H10 H 0.8452 0.8879 0.4929 0.021 Uiso 1 1 calc R
N11 N 0.9539(3) 0.6165(2) 0.57057(13) 0.0192(5) Uani 1 1 d .
H11 H 0.8805 0.6924 0.5831 0.023 Uiso 1 1 calc R
N12 N 1.2041(3) 0.5531(3) 0.62066(15) 0.0228(6) Uani 1 1 d .
H12 H 1.1554 0.6298 0.6074 0.027 Uiso 1 1 calc R
O1 O -0.3770(3) 0.9882(2) 0.17902(13) 0.0298(5) Uani 1 1 d .
O2 O -0.1510(3) 0.8248(2) 0.17546(13) 0.0297(5) Uani 1 1 d .
O3 O 0.1953(3) 0.8084(2) 0.14894(13) 0.0282(5) Uani 1 1 d .
O4 O 0.3502(3) 0.5864(2) 0.00901(12) 0.0247(5) Uani 1 1 d .
O5 O 0.3277(3) 0.3321(2) 0.11843(13) 0.0253(5) Uani 1 1 d .
O6 O 0.6613(3) 0.3047(2) 0.16245(12) 0.0271(5) Uani 1 1 d .
O7 O 0.8788(3) 0.1290(2) 0.00071(13) 0.0272(5) Uani 1 1 d .
O8 O 0.7057(4) 0.0940(2) -0.10333(13) 0.0368(7) Uani 1 1 d .
O9 O 0.7595(3) -0.1083(2) -0.06902(12) 0.0266(5) Uani 1 1 d .
O10 O 0.5334(3) 1.4409(2) 0.47652(12) 0.0241(5) Uani 1 1 d .
O11 O 0.6775(3) 1.2308(2) 0.48333(13) 0.0249(5) Uani 1 1 d .
O12 O 0.6161(3) 0.9664(2) 0.49534(12) 0.0223(5) Uani 1 1 d .
O13 O 0.7541(3) 0.8682(2) 0.64220(12) 0.0245(5) Uani 1 1 d .
O14 O 1.1307(3) 0.7821(2) 0.54090(12) 0.0235(5) Uani 1 1 d .
O15 O 1.1353(3) 0.4890(2) 0.48434(12) 0.0217(5) Uani 1 1 d .
O16 O 1.2128(3) 0.3555(2) 0.63999(12) 0.0251(5) Uani 1 1 d .
O17 O 1.2222(3) 0.5481(3) 0.75553(13) 0.0360(6) Uani 1 1 d .
O18 O 1.4717(3) 0.4326(2) 0.72008(12) 0.0245(5) Uani 1 1 d .

loop_
_atom_site_aniso_label
_atom_site_aniso_U_11
_atom_site_aniso_U_22
_atom_site_aniso_U_33
_atom_site_aniso_U_23
_atom_site_aniso_U_13
_atom_site_aniso_U_12
C1 0.027(2) 0.0265(17) 0.0356(19) -0.0013(14) -0.0089(15) -0.0125(16)
C2 0.029(2) 0.0245(17) 0.040(2) 0.0001(15) -0.0068(16) -0.0060(17)
C3 0.043(3) 0.0322(19) 0.034(2) 0.0066(15) -0.0101(17) -0.0190(19)
C4 0.042(2) 0.042(2) 0.035(2) -0.0004(16) -0.0060(17) -0.026(2)
C5 0.030(2) 0.047(2) 0.039(2) -0.0095(18) 0.0004(17) -0.016(2)
C6 0.023(2) 0.039(2) 0.040(2) -0.0028(16) -0.0085(16) -0.0086(18)
C7 0.030(2) 0.036(2) 0.0338(19) -0.0008(15) -0.0082(15) -0.0132(18)
C8 0.0226(19) 0.0257(17) 0.0251(17) 0.0004(13) -0.0053(13) -0.0050(16)
C9 0.024(2) 0.0219(16) 0.038(2) -0.0011(14) -0.0147(15) -0.0020(15)
C10 0.037(2) 0.035(2) 0.038(2) -0.0059(17) -0.0172(17) -0.0019(19)
C11 0.035(2) 0.0213(17) 0.064(3) -0.0032(17) -0.024(2) -0.0069(18)
C12 0.0210(19) 0.0186(15) 0.0361(19) 0.0042(13) -0.0125(14) -0.0062(15)
C13 0.0159(18) 0.0192(15) 0.0329(18) 0.0054(13) -0.0081(13) -0.0003(14)
C14 0.024(2) 0.0292(18) 0.0297(18) 0.0034(14) -0.0088(14) 0.0025(16)
C15 0.026(2) 0.0274(18) 0.048(2) 0.0125(16) -0.0058(16) -0.0100(17)
C16 0.0156(18) 0.0196(16) 0.0244(16) 0.0009(12) -0.0076(12) -0.0005(15)
C17 0.0223(18) 0.0178(15) 0.0274(16) -0.0016(12) -0.0060(13) -0.0074(14)
C18 0.0200(18) 0.0248(16) 0.0302(17) -0.0006(13) -0.0047(13) -0.0095(15)
C19 0.0251(19) 0.0260(17) 0.0306(18) -0.0045(14) -0.0060(14) -0.0096(16)
C20 0.0165(16) 0.0173(15) 0.0254(16) -0.0016(12) -0.0009(12) -0.0045(14)
C21 0.0236(19) 0.0151(14) 0.0262(16) 0.0017(12) -0.0110(14) -0.0008(14)
C22 0.027(2) 0.0229(17) 0.0342(19) -0.0037(14) -0.0140(15) -0.0027(16)
C23 0.029(2) 0.0259(17) 0.0254(17) 0.0033(13) -0.0063(14) -0.0067(16)
C24 0.0215(18) 0.0147(14) 0.0281(17) 0.0006(12) -0.0118(13) -0.0053(14)
C25 0.0125(16) 0.0178(15) 0.0279(17) -0.0021(12) -0.0037(12) -0.0024(13)
C26 0.0206(19) 0.0253(17) 0.037(2) -0.0011(14) -0.0072(15) -0.0091(16)
C27 0.0193(18) 0.0257(16) 0.0269(17) 0.0010(13) -0.0026(13) -0.0070(15)
C28 0.0169(17) 0.0184(15) 0.0201(15) -0.0020(11) -0.0051(12) -0.0016(14)
C29 0.0231(19) 0.0168(15) 0.0284(17) -0.0001(12) -0.0091(14) -0.0027(14)
C30 0.029(2) 0.0214(16) 0.040(2) -0.0012(14) -0.0072(15) -0.0107(16)
C31 0.0238(19) 0.0162(15) 0.0291(17) -0.0011(13) -0.0096(14) -0.0038(14)
C32 0.038(2) 0.0217(16) 0.0245(17) -0.0066(13) -0.0073(15) -0.0070(16)
C33 0.041(3) 0.047(2) 0.037(2) -0.0124(18) -0.0117(18) -0.013(2)
C34 0.037(2) 0.038(2) 0.0290(19) -0.0069(16) -0.0057(16) -0.0089(19)
C35 0.082(4) 0.0239(19) 0.036(2) -0.0080(16) -0.006(2) -0.014(2)
C36 0.0290(19) 0.0141(14) 0.0284(17) 0.0037(12) -0.0076(14) -0.0093(15)
C37 0.029(2) 0.0275(18) 0.0306(18) 0.0062(14) -0.0127(15) -0.0136(17)
C38 0.0217(19) 0.0318(19) 0.037(2) 0.0044(15) -0.0109(15) -0.0068(17)
C39 0.026(2) 0.0301(18) 0.0301(18) -0.0010(14) -0.0025(14) -0.0060(17)
C40 0.026(2) 0.041(2) 0.0291(19) 0.0031(15) -0.0111(15) -0.0058(18)
C41 0.0228(19) 0.0246(17) 0.0336(19) 0.0040(14) -0.0095(14) -0.0047(16)
C42 0.031(2) 0.0214(16) 0.0303(18) -0.0002(13) -0.0046(15) -0.0142(16)
C43 0.0195(18) 0.0184(15) 0.0199(15) 0.0049(11) -0.0046(12) -0.0042(15)
C44 0.0194(17) 0.0132(14) 0.0265(16) 0.0018(12) -0.0074(13) -0.0033(13)
C45 0.0188(18) 0.0203(16) 0.039(2) 0.0028(14) -0.0105(14) -0.0054(15)
C46 0.027(2) 0.0223(16) 0.0290(18) 0.0008(13) -0.0061(14) -0.0050(16)
C47 0.0110(15) 0.0143(14) 0.0298(17) 0.0013(12) -0.0036(12) -0.0044(13)
C48 0.0172(17) 0.0155(14) 0.0242(16) 0.0015(12) -0.0036(12) -0.0014(14)
C49 0.0251(19) 0.0208(16) 0.0234(17) 0.0001(13) -0.0011(13) 0.0009(15)
C50 0.026(2) 0.0224(17) 0.040(2) 0.0075(14) -0.0053(15) -0.0095(16)
C51 0.0191(17) 0.0131(14) 0.0195(15) -0.0014(11) -0.0025(12) 0.0006(13)
C52 0.0132(16) 0.0146(14) 0.0306(17) -0.0001(12) -0.0070(12) -0.0014(13)
C53 0.0177(18) 0.0172(15) 0.046(2) 0.0017(14) -0.0066(14) -0.0061(15)
C54 0.024(2) 0.0285(18) 0.037(2) -0.0050(15) -0.0145(15) 0.0003(16)
C55 0.0131(17) 0.0178(15) 0.0232(15) 0.0023(11) -0.0038(12) -0.0044(14)
C56 0.0190(17) 0.0111(14) 0.0245(16) -0.0015(12) -0.0062(13) 0.0000(13)
C57 0.027(2) 0.0208(15) 0.0255(17) -0.0007(13) -0.0001(14) -0.0037(15)
C58 0.028(2) 0.0190(15) 0.0309(18) 0.0000(13) -0.0155(14) -0.0032(15)
C59 0.0143(16) 0.0138(14) 0.0255(16) -0.0010(11) -0.0075(12) -0.0038(13)
C60 0.0189(17) 0.0131(14) 0.0233(16) 0.0026(12) -0.0067(13) -0.0012(13)
C61 0.0235(18) 0.0167(14) 0.0286(17) 0.0030(12) -0.0066(13) -0.0056(14)
C62 0.0241(19) 0.0178(15) 0.0255(17) 0.0018(12) -0.0043(13) -0.0037(14)
C63 0.0176(17) 0.0154(14) 0.0186(15) -0.0019(11) -0.0045(12) 0.0019(13)
C64 0.0195(18) 0.0233(16) 0.0249(16) 0.0019(13) -0.0099(13) -0.0045(15)
C65 0.0248(19) 0.0268(17) 0.0360(19) 0.0020(14) -0.0127(15) -0.0088(16)
C66 0.0192(18) 0.0240(16) 0.0251(17) -0.0006(13) -0.0078(13) -0.0020(15)
C67 0.0242(19) 0.0292(17) 0.0223(16) 0.0022(13) -0.0107(13) -0.0037(16)
C68 0.053(3) 0.036(2) 0.037(2) 0.0019(17) -0.0227(19) -0.014(2)
C69 0.027(2) 0.047(2) 0.0311(19) 0.0089(16) -0.0154(15) -0.0065(19)
C70 0.033(2) 0.039(2) 0.0292(19) 0.0053(15) -0.0083(16) -0.0132(19)
C71 0.037(3) 0.050(3) 0.049(3) 0.004(2) 0.0072(19) -0.019(2)
Cl1 0.0597(10) 0.1194(14) 0.1365(16) 0.0957(14) -0.0454(10) -0.0459(10)
Cl2 0.0408(7) 0.0682(8) 0.0934(11) 0.0419(8) -0.0026(7) -0.0070(7)
Cl3 0.238(3) 0.236(3) 0.0969(15) -0.0827(19) 0.0813(19) -0.209(3)
N1 0.0218(16) 0.0185(13) 0.0359(16) 0.0001(11) -0.0112(12) 0.0008(13)
N2 0.0175(15) 0.0177(13) 0.0305(15) 0.0037(11) -0.0096(11) 0.0004(12)
N3 0.0143(14) 0.0148(12) 0.0296(14) 0.0001(10) -0.0054(11) 0.0003(11)
N4 0.0150(14) 0.0170(12) 0.0257(14) -0.0001(10) -0.0057(11) -0.0018(12)
N5 0.0134(14) 0.0130(12) 0.0256(14) -0.0020(10) -0.0053(10) 0.0005(11)
N6 0.0195(15) 0.0151(12) 0.0259(14) -0.0036(10) -0.0052(11) -0.0026(12)
N7 0.0141(14) 0.0126(12) 0.0287(14) 0.0013(10) -0.0069(11) -0.0003(11)
N8 0.0162(14) 0.0140(12) 0.0228(14) 0.0007(10) -0.0026(10) -0.0013(11)
N9 0.0153(14) 0.0137(12) 0.0261(14) 0.0006(10) -0.0061(11) 0.0000(11)
N10 0.0135(14) 0.0120(11) 0.0230(13) 0.0002(10) -0.0057(10) -0.0002(11)
N11 0.0166(14) 0.0103(11) 0.0228(13) -0.0007(10) -0.0055(11) 0.0024(11)
N12 0.0190(15) 0.0171(13) 0.0296(14) 0.0037(10) -0.0117(11) -0.0018(12)
O1 0.0231(14) 0.0284(12) 0.0334(13) 0.0038(10) -0.0061(10) -0.0068(11)
O2 0.0265(14) 0.0198(12) 0.0351(14) -0.0006(9) -0.0047(10) -0.0035(11)
O3 0.0269(14) 0.0199(11) 0.0377(14) 0.0047(10) -0.0183(11) -0.0044(11)
O4 0.0158(13) 0.0242(12) 0.0271(12) 0.0030(9) -0.0052(9) -0.0018(11)
O5 0.0223(13) 0.0157(11) 0.0342(13) -0.0026(9) -0.0055(10) -0.0046(10)
O6 0.0261(14) 0.0191(11) 0.0316(13) 0.0012(9) -0.0140(10) -0.0011(11)
O7 0.0191(14) 0.0223(11) 0.0319(13) -0.0008(9) -0.0050(10) -0.0009(11)
O8 0.0567(19) 0.0197(11) 0.0279(13) 0.0016(10) -0.0120(12) -0.0090(13)
O9 0.0359(15) 0.0144(10) 0.0239(12) -0.0020(9) -0.0074(10) -0.0047(11)
O10 0.0247(13) 0.0144(10) 0.0309(12) 0.0028(9) -0.0066(10) -0.0060(10)
O11 0.0177(13) 0.0222(11) 0.0335(13) 0.0084(9) -0.0091(10) -0.0062(11)
O12 0.0168(12) 0.0153(10) 0.0286(12) -0.0018(8) -0.0058(9) -0.0003(10)
O13 0.0234(13) 0.0155(10) 0.0247(12) 0.0033(9) -0.0041(9) 0.0001(10)
O14 0.0154(13) 0.0182(11) 0.0333(13) 0.0018(9) -0.0081(9) -0.0023(10)
O15 0.0171(12) 0.0137(10) 0.0282(12) -0.0023(8) -0.0061(9) 0.0002(10)
O16 0.0226(13) 0.0170(11) 0.0274(12) 0.0036(9) -0.0069(9) 0.0000(10)
O17 0.0230(14) 0.0420(15) 0.0277(13) -0.0043(11) -0.0050(11) 0.0014(13)
O18 0.0179(13) 0.0253(11) 0.0237(12) -0.0001(9) -0.0081(9) -0.0008(10)

loop_
_atom_type_symbol
_atom_type_description
_atom_type_scat_dispersion_real
_atom_type_scat_dispersion_imag
_atom_type_scat_source
C C 0.0181 0.0091 'International Tables Vol C Tables 4.2.6.8 and 6.1.1.4'
H H 0.0000 0.0000 'International Tables Vol C Tables 4.2.6.8 and 6.1.1.4'
N N 0.0311 0.0180 'International Tables Vol C Tables 4.2.6.8 and 6.1.1.4'
O O 0.0492 0.0322 'International Tables Vol C Tables 4.2.6.8 and 6.1.1.4'
Cl Cl 0.3639 0.7018 'International Tables Vol C Tables 4.2.6.8 and 6.1.1.4'

loop_
_geom_angle_atom_site_label_1
_geom_angle_atom_site_label_2
_geom_angle_atom_site_label_3
_geom_angle
C2 C1 C6 118.1(4)
C2 C1 C7 121.5(4)
C6 C1 C7 120.4(4)
C3 C2 C1 120.3(4)
C3 C2 H2 119.8
C1 C2 H2 119.8
C4 C3 C2 120.5(4)
C4 C3 H3 119.8
C2 C3 H3 119.8
C5 C4 C3 119.8(4)
C5 C4 H4 120.1
C3 C4 H4 120.1
C6 C5 C4 119.8(4)
C6 C5 H5 120.1
C4 C5 H5 120.1
C5 C6 C1 121.5(4)
C5 C6 H6 119.2
C1 C6 H6 119.2
O1 C7 C1 111.5(3)
O1 C7 H7A 109.3
C1 C7 H7A 109.3
O1 C7 H7B 109.3
C1 C7 H7B 109.3
H7A C7 H7B 108.0
O2 C8 N1 124.6(3)
O2 C8 O1 123.7(3)
N1 C8 O1 111.7(3)
N1 C9 C11 107.6(3)
N1 C9 C10 110.1(3)
C11 C9 C10 111.4(3)
N1 C9 C12 110.3(3)
C11 C9 C12 106.9(3)
C10 C9 C12 110.5(3)
C9 C10 H10A 109.5
C9 C10 H10B 109.5
H10A C10 H10B 109.5
C9 C10 H10C 109.5
H10A C10 H10C 109.5
H10B C10 H10C 109.5
C9 C11 H11A 109.5
C9 C11 H11B 109.5
H11A C11 H11B 109.5
C9 C11 H11C 109.5
H11A C11 H11C 109.5
H11B C11 H11C 109.5
O3 C12 N2 122.5(3)
O3 C12 C9 121.3(3)
N2 C12 C9 116.1(3)
N2 C13 C14 107.7(3)
N2 C13 C15 110.9(3)
C14 C13 C15 110.8(3)
N2 C13 C16 110.7(3)
C14 C13 C16 107.1(3)
C15 C13 C16 109.6(3)
C13 C14 H14A 109.5
C13 C14 H14B 109.5
H14A C14 H14B 109.5
C13 C14 H14C 109.5
H14A C14 H14C 109.5
H14B C14 H14C 109.5
C13 C15 H15A 109.5
C13 C15 H15B 109.5
H15A C15 H15B 109.5
C13 C15 H15C 109.5
H15A C15 H15C 109.5
H15B C15 H15C 109.5
O4 C16 N3 122.9(3)
O4 C16 C13 120.2(3)
N3 C16 C13 116.8(3)
N3 C17 C18 107.6(3)
N3 C17 C19 110.7(3)
C18 C17 C19 110.3(3)
N3 C17 C20 111.1(3)
C18 C17 C20 107.5(3)
C19 C17 C20 109.6(3)
C17 C18 H18A 109.5
C17 C18 H18B 109.5
H18A C18 H18B 109.5
C17 C18 H18C 109.5
H18A C18 H18C 109.5
H18B C18 H18C 109.5
C17 C19 H19A 109.5
C17 C19 H19B 109.5
H19A C19 H19B 109.5
C17 C19 H19C 109.5
H19A C19 H19C 109.5
H19B C19 H19C 109.5
O5 C20 N4 122.4(3)
O5 C20 C17 119.9(3)
N4 C20 C17 117.6(3)
N4 C21 C23 111.1(3)
N4 C21 C24 110.4(3)
C23 C21 C24 110.0(3)
N4 C21 C22 107.4(3)
C23 C21 C22 110.5(3)
C24 C21 C22 107.4(3)
C21 C22 H22A 109.5
C21 C22 H22B 109.5
H22A C22 H22B 109.5
C21 C22 H22C 109.5
H22A C22 H22C 109.5
H22B C22 H22C 109.5
C21 C23 H23A 109.5
C21 C23 H23B 109.5
H23A C23 H23B 109.5
C21 C23 H23C 109.5
H23A C23 H23C 109.5
H23B C23 H23C 109.5
O6 C24 N5 122.6(3)
O6 C24 C21 120.1(3)
N5 C24 C21 117.2(3)
N5 C25 C26 110.6(3)
N5 C25 C27 107.1(3)
C26 C25 C27 109.7(3)
N5 C25 C28 111.0(3)
C26 C25 C28 111.8(3)
C27 C25 C28 106.4(3)
C25 C26 H26A 109.5
C25 C26 H26B 109.5
H26A C26 H26B 109.5
C25 C26 H26C 109.5
H26A C26 H26C 109.5
H26B C26 H26C 109.5
C25 C27 H27A 109.5
C25 C27 H27B 109.5
H27A C27 H27B 109.5
C25 C27 H27C 109.5
H27A C27 H27C 109.5
H27B C27 H27C 109.5
O7 C28 N6 122.9(3)
O7 C28 C25 120.9(3)
N6 C28 C25 115.8(3)
N6 C29 C31 110.9(3)
N6 C29 C30 108.6(3)
C31 C29 C30 107.8(3)
N6 C29 H29 109.8
C31 C29 H29 109.8
C30 C29 H29 109.8
C29 C30 H30A 109.5
C29 C30 H30B 109.5
H30A C30 H30B 109.5
C29 C30 H30C 109.5
H30A C30 H30C 109.5
H30B C30 H30C 109.5
O8 C31 O9 126.1(3)
O8 C31 C29 125.7(3)
O9 C31 C29 108.1(3)
O9 C32 C34 111.0(3)
O9 C32 C33 109.2(3)
C34 C32 C33 112.8(3)
O9 C32 C35 101.4(3)
C34 C32 C35 110.5(4)
C33 C32 C35 111.5(4)
C32 C33 H33A 109.5
C32 C33 H33B 109.5
H33A C33 H33B 109.5
C32 C33 H33C 109.5
H33A C33 H33C 109.5
H33B C33 H33C 109.5
C32 C34 H34A 109.5
C32 C34 H34B 109.5
H34A C34 H34B 109.5
C32 C34 H34C 109.5
H34A C34 H34C 109.5
H34B C34 H34C 109.5
C32 C35 H35A 109.5
C32 C35 H35B 109.5
H35A C35 H35B 109.5
C32 C35 H35C 109.5
H35A C35 H35C 109.5
H35B C35 H35C 109.5
C41 C36 C37 119.6(3)
C41 C36 C42 120.1(3)
C37 C36 C42 120.3(3)
C36 C37 C38 120.1(3)
C36 C37 H37 119.9
C38 C37 H37 119.9
C39 C38 C37 120.2(4)
C39 C38 H38 119.9
C37 C38 H38 119.9
C38 C39 C40 120.2(4)
C38 C39 H39 119.9
C40 C39 H39 119.9
C39 C40 C41 120.4(4)
C39 C40 H40 119.8
C41 C40 H40 119.8
C36 C41 C40 119.5(4)
C36 C41 H41 120.2
C40 C41 H41 120.2
O10 C42 C36 112.4(3)
O10 C42 H42A 109.1
C36 C42 H42A 109.1
O10 C42 H42B 109.1
C36 C42 H42B 109.1
H42A C42 H42B 107.9
O11 C43 N7 125.5(3)
O11 C43 O10 123.1(3)
N7 C43 O10 111.4(3)
N7 C44 C46 110.8(3)
N7 C44 C45 107.5(3)
C46 C44 C45 110.6(3)
N7 C44 C47 111.0(3)
C46 C44 C47 109.9(3)
C45 C44 C47 106.9(3)
C44 C45 H45A 109.5
C44 C45 H45B 109.5
H45A C45 H45B 109.5
C44 C45 H45C 109.5
H45A C45 H45C 109.5
H45B C45 H45C 109.5
C44 C46 H46A 109.5
C44 C46 H46B 109.5
H46A C46 H46B 109.5
C44 C46 H46C 109.5
H46A C46 H46C 109.5
H46B C46 H46C 109.5
O12 C47 N8 122.5(3)
O12 C47 C44 121.3(3)
N8 C47 C44 116.1(3)
N8 C48 C51 110.9(3)
N8 C48 C50 110.7(3)
C51 C48 C50 110.5(3)
N8 C48 C49 107.2(3)
C51 C48 C49 106.8(3)
C50 C48 C49 110.6(3)
C48 C49 H49A 109.5
C48 C49 H49B 109.5
H49A C49 H49B 109.5
C48 C49 H49C 109.5
H49A C49 H49C 109.5
H49B C49 H49C 109.5
C48 C50 H50A 109.5
C48 C50 H50B 109.5
H50A C50 H50B 109.5
C48 C50 H50C 109.5
H50A C50 H50C 109.5
H50B C50 H50C 109.5
O13 C51 N9 122.2(3)
O13 C51 C48 121.0(3)
N9 C51 C48 116.7(3)
N9 C52 C54 110.8(3)
N9 C52 C53 107.8(3)
C54 C52 C53 110.0(3)
N9 C52 C55 110.9(3)
C54 C52 C55 110.1(3)
C53 C52 C55 107.1(3)
C52 C53 H53A 109.5
C52 C53 H53B 109.5
H53A C53 H53B 109.5
C52 C53 H53C 109.5
H53A C53 H53C 109.5
H53B C53 H53C 109.5
C52 C54 H54A 109.5
C52 C54 H54B 109.5
H54A C54 H54B 109.5
C52 C54 H54C 109.5
H54A C54 H54C 109.5
H54B C54 H54C 109.5
O14 C55 N10 123.0(3)
O14 C55 C52 119.9(3)
N10 C55 C52 117.0(3)
N10 C56 C57 110.9(3)
N10 C56 C58 107.2(3)
C57 C56 C58 110.5(3)
N10 C56 C59 110.6(3)
C57 C56 C59 109.7(3)
C58 C56 C59 107.9(3)
C56 C57 H57A 109.5
C56 C57 H57B 109.5
H57A C57 H57B 109.5
C56 C57 H57C 109.5
H57A C57 H57C 109.5
H57B C57 H57C 109.5
C56 C58 H58A 109.5
C56 C58 H58B 109.5
H58A C58 H58B 109.5
C56 C58 H58C 109.5
H58A C58 H58C 109.5
H58B C58 H58C 109.5
O15 C59 N11 122.8(3)
O15 C59 C56 120.0(3)
N11 C59 C56 117.1(3)
N11 C60 C61 111.3(3)
N11 C60 C62 107.7(2)
C61 C60 C62 109.4(3)
N11 C60 C63 110.3(3)
C61 C60 C63 111.8(3)
C62 C60 C63 106.1(3)
C60 C61 H61A 109.5
C60 C61 H61B 109.5
H61A C61 H61B 109.5
C60 C61 H61C 109.5
H61A C61 H61C 109.5
H61B C61 H61C 109.5
C60 C62 H62A 109.5
C60 C62 H62B 109.5
H62A C62 H62B 109.5
C60 C62 H62C 109.5
H62A C62 H62C 109.5
H62B C62 H62C 109.5
O16 C63 N12 123.0(3)
O16 C63 C60 120.1(3)
N12 C63 C60 116.7(3)
N12 C64 C66 110.4(3)
N12 C64 C65 109.4(3)
C66 C64 C65 108.0(3)
N12 C64 H64 109.6
C66 C64 H64 109.6
C65 C64 H64 109.6
C64 C65 H65A 109.5
C64 C65 H65B 109.5
H65A C65 H65B 109.5
C64 C65 H65C 109.5
H65A C65 H65C 109.5
H65B C65 H65C 109.5
O17 C66 O18 126.3(3)
O17 C66 C64 125.4(3)
O18 C66 C64 108.2(3)
O18 C67 C70 110.6(3)
O18 C67 C69 102.4(3)
C70 C67 C69 110.4(3)
O18 C67 C68 108.0(3)
C70 C67 C68 113.3(3)
C69 C67 C68 111.6(4)
C67 C68 H68A 109.5
C67 C68 H68B 109.5
H68A C68 H68B 109.5
C67 C68 H68C 109.5
H68A C68 H68C 109.5
H68B C68 H68C 109.5
C67 C69 H69A 109.5
C67 C69 H69B 109.5
H69A C69 H69B 109.5
C67 C69 H69C 109.5
H69A C69 H69C 109.5
H69B C69 H69C 109.5
C67 C70 H70A 109.5
C67 C70 H70B 109.5
H70A C70 H70B 109.5
C67 C70 H70C 109.5
H70A C70 H70C 109.5
H70B C70 H70C 109.5
Cl3 C71 Cl1 112.8(3)
Cl3 C71 Cl2 111.7(3)
Cl1 C71 Cl2 107.3(3)
Cl3 C71 H71 108.3
Cl1 C71 H71 108.3
Cl2 C71 H71 108.3
C8 N1 C9 120.1(3)
C8 N1 H1 119.9
C9 N1 H1 119.9
C12 N2 C13 121.5(3)
C12 N2 H2A 119.2
C13 N2 H2A 119.2
C16 N3 C17 121.8(3)
C16 N3 H3A 119.1
C17 N3 H3A 119.1
C20 N4 C21 122.2(3)
C20 N4 H4A 118.9
C21 N4 H4A 118.9
C24 N5 C25 122.6(3)
C24 N5 H5A 118.7
C25 N5 H5A 118.7
C28 N6 C29 121.5(3)
C28 N6 H6A 119.3
C29 N6 H6A 119.3
C43 N7 C44 119.3(3)
C43 N7 H7 120.3
C44 N7 H7 120.3
C47 N8 C48 121.5(3)
C47 N8 H8 119.3
C48 N8 H8 119.3
C51 N9 C52 122.2(3)
C51 N9 H9 118.9
C52 N9 H9 118.9
C55 N10 C56 122.1(3)
C55 N10 H10 118.9
C56 N10 H10 118.9
C59 N11 C60 121.9(3)
C59 N11 H11 119.1
C60 N11 H11 119.1
C63 N12 C64 121.6(3)
C63 N12 H12 119.2
C64 N12 H12 119.2
C8 O1 C7 115.3(3)
C31 O9 C32 121.3(3)
C43 O10 C42 113.2(3)
C66 O18 C67 121.7(3)

loop_
_geom_bond_atom_site_label_1
_geom_bond_atom_site_label_2
_geom_bond_distance
C1 C2 1.393(6)
C1 C6 1.394(6)
C1 C7 1.495(5)
C2 C3 1.387(6)
C2 H2 0.9500
C3 C4 1.383(6)
C3 H3 0.9500
C4 C5 1.381(7)
C4 H4 0.9500
C5 C6 1.377(6)
C5 H5 0.9500
C6 H6 0.9500
C7 O1 1.462(5)
C7 H7A 0.9900
C7 H7B 0.9900
C8 O2 1.226(4)
C8 N1 1.340(5)
C8 O1 1.353(5)
C9 N1 1.479(5)
C9 C11 1.528(5)
C9 C10 1.528(6)
C9 C12 1.531(5)
C10 H10A 0.9800
C10 H10B 0.9800
C10 H10C 0.9800
C11 H11A 0.9800
C11 H11B 0.9800
C11 H11C 0.9800
C12 O3 1.232(4)
C12 N2 1.351(5)
C13 N2 1.467(4)
C13 C14 1.520(5)
C13 C15 1.533(5)
C13 C16 1.535(4)
C14 H14A 0.9800
C14 H14B 0.9800
C14 H14C 0.9800
C15 H15A 0.9800
C15 H15B 0.9800
C15 H15C 0.9800
C16 O4 1.231(4)
C16 N3 1.339(5)
C17 N3 1.464(4)
C17 C18 1.528(5)
C17 C19 1.536(5)
C17 C20 1.537(5)
C18 H18A 0.9800
C18 H18B 0.9800
C18 H18C 0.9800
C19 H19A 0.9800
C19 H19B 0.9800
C19 H19C 0.9800
C20 O5 1.238(4)
C20 N4 1.338(4)
C21 N4 1.470(4)
C21 C23 1.526(5)
C21 C24 1.534(5)
C21 C22 1.538(5)
C22 H22A 0.9800
C22 H22B 0.9800
C22 H22C 0.9800
C23 H23A 0.9800
C23 H23B 0.9800
C23 H23C 0.9800
C24 O6 1.232(4)
C24 N5 1.341(4)
C25 N5 1.472(4)
C25 C26 1.531(5)
C25 C27 1.532(5)
C25 C28 1.538(4)
C26 H26A 0.9800
C26 H26B 0.9800
C26 H26C 0.9800
C27 H27A 0.9800
C27 H27B 0.9800
C27 H27C 0.9800
C28 O7 1.236(4)
C28 N6 1.333(4)
C29 N6 1.450(4)
C29 C31 1.515(5)
C29 C30 1.530(5)
C29 H29 1.0000
C30 H30A 0.9800
C30 H30B 0.9800
C30 H30C 0.9800
C31 O8 1.197(4)
C31 O9 1.351(4)
C32 O9 1.488(4)
C32 C34 1.508(6)
C32 C33 1.513(6)
C32 C35 1.518(5)
C33 H33A 0.9800
C33 H33B 0.9800
C33 H33C 0.9800
C34 H34A 0.9800
C34 H34B 0.9800
C34 H34C 0.9800
C35 H35A 0.9800
C35 H35B 0.9800
C35 H35C 0.9800
C36 C41 1.387(5)
C36 C37 1.387(5)
C36 C42 1.515(5)
C37 C38 1.391(5)
C37 H37 0.9500
C38 C39 1.365(6)
C38 H38 0.9500
C39 C40 1.376(6)
C39 H39 0.9500
C40 C41 1.393(5)
C40 H40 0.9500
C41 H41 0.9500
C42 O10 1.440(4)
C42 H42A 0.9900
C42 H42B 0.9900
C43 O11 1.219(4)
C43 N7 1.347(4)
C43 O10 1.358(4)
C44 N7 1.466(4)
C44 C46 1.529(5)
C44 C45 1.533(5)
C44 C47 1.538(4)
C45 H45A 0.9800
C45 H45B 0.9800
C45 H45C 0.9800
C46 H46A 0.9800
C46 H46B 0.9800
C46 H46C 0.9800
C47 O12 1.233(4)
C47 N8 1.345(4)
C48 N8 1.469(4)
C48 C51 1.527(5)
C48 C50 1.528(5)
C48 C49 1.538(5)
C49 H49A 0.9800
C49 H49B 0.9800
C49 H49C 0.9800
C50 H50A 0.9800
C50 H50B 0.9800
C50 H50C 0.9800
C51 O13 1.236(4)
C51 N9 1.347(4)
C52 N9 1.480(4)
C52 C54 1.523(5)
C52 C53 1.527(4)
C52 C55 1.544(4)
C53 H53A 0.9800
C53 H53B 0.9800
C53 H53C 0.9800
C54 H54A 0.9800
C54 H54B 0.9800
C54 H54C 0.9800
C55 O14 1.230(4)
C55 N10 1.344(4)
C56 N10 1.474(4)
C56 C57 1.527(5)
C56 C58 1.533(5)
C56 C59 1.547(4)
C57 H57A 0.9800
C57 H57B 0.9800
C57 H57C 0.9800
C58 H58A 0.9800
C58 H58B 0.9800
C58 H58C 0.9800
C59 O15 1.229(4)
C59 N11 1.341(4)
C60 N11 1.469(4)
C60 C61 1.534(5)
C60 C62 1.537(4)
C60 C63 1.546(5)
C61 H61A 0.9800
C61 H61B 0.9800
C61 H61C 0.9800
C62 H62A 0.9800
C62 H62B 0.9800
C62 H62C 0.9800
C63 O16 1.245(4)
C63 N12 1.323(4)
C64 N12 1.456(4)
C64 C66 1.523(5)
C64 C65 1.534(5)
C64 H64 1.0000
C65 H65A 0.9800
C65 H65B 0.9800
C65 H65C 0.9800
C66 O17 1.197(4)
C66 O18 1.342(4)
C67 O18 1.490(4)
C67 C70 1.513(5)
C67 C69 1.513(6)
C67 C68 1.514(5)
C68 H68A 0.9800
C68 H68B 0.9800
C68 H68C 0.9800
C69 H69A 0.9800
C69 H69B 0.9800
C69 H69C 0.9800
C70 H70A 0.9800
C70 H70B 0.9800
C70 H70C 0.9800
C71 Cl3 1.706(6)
C71 Cl1 1.726(6)
C71 Cl2 1.767(5)
C71 H71 1.0000
N1 H1 0.8800
N2 H2A 0.8800
N3 H3A 0.8800
N4 H4A 0.8800
N5 H5A 0.8800
N6 H6A 0.8800
N7 H7 0.8800
N8 H8 0.8800
N9 H9 0.8800
N10 H10 0.8800
N11 H11 0.8800
N12 H12 0.8800

loop_
_geom_hbond_atom_site_label_D
_geom_hbond_atom_site_label_H
_geom_hbond_atom_site_label_A
_geom_hbond_distance_DH
_geom_hbond_distance_HA
_geom_hbond_distance_DA
_geom_hbond_angle_DHA
_geom_hbond_site_symmetry_A
N1 H1 O6 0.88 2.04 2.900(4) 163.9 1_465
N2 H2A O7 0.88 2.27 3.066(4) 149.6 1_465
N3 H3A O2 0.88 2.22 3.015(4) 149.4 .
N4 H4A O3 0.88 2.17 2.998(4) 156.2 .
N5 H5A O4 0.88 2.09 2.922(4) 157.6 .
N6 H6A O5 0.88 2.15 2.983(4) 158.0 .
N7 H7 O15 0.88 2.04 2.907(4) 166.6 1_465
N8 H8 O16 0.88 2.13 2.951(3) 154.7 1_465
N9 H9 O11 0.88 2.20 2.972(4) 146.1 .
N10 H10 O12 0.88 2.11 2.942(4) 157.7 .
N11 H11 O13 0.88 2.13 2.961(3) 156.9 .
N12 H12 O14 0.88 2.13 2.943(4) 153.7 .

loop_
_geom_torsion_atom_site_label_1
_geom_torsion_atom_site_label_2
_geom_torsion_atom_site_label_3
_geom_torsion_atom_site_label_4
_geom_torsion
C6 C1 C2 C3 0.0(6)
C7 C1 C2 C3 -179.4(4)
C1 C2 C3 C4 0.9(6)
C2 C3 C4 C5 -1.1(6)
C3 C4 C5 C6 0.3(6)
C4 C5 C6 C1 0.6(6)
C2 C1 C6 C5 -0.8(6)
C7 C1 C6 C5 178.6(4)
C2 C1 C7 O1 -88.4(4)
C6 C1 C7 O1 92.2(4)
N1 C9 C12 O3 -140.4(3)
C11 C9 C12 O3 102.9(4)
C10 C9 C12 O3 -18.4(5)
N1 C9 C12 N2 42.2(4)
C11 C9 C12 N2 -74.4(4)
C10 C9 C12 N2 164.2(3)
N2 C13 C16 O4 -151.2(3)
C14 C13 C16 O4 91.6(4)
C15 C13 C16 O4 -28.6(5)
N2 C13 C16 N3 33.0(4)
C14 C13 C16 N3 -84.2(4)
C15 C13 C16 N3 155.5(3)
N3 C17 C20 O5 -154.3(3)
C18 C17 C20 O5 88.1(4)
C19 C17 C20 O5 -31.7(4)
N3 C17 C20 N4 27.8(4)
C18 C17 C20 N4 -89.8(3)
C19 C17 C20 N4 150.4(3)
N4 C21 C24 O6 -153.7(3)
C23 C21 C24 O6 -30.8(4)
C22 C21 C24 O6 89.4(4)
N4 C21 C24 N5 30.0(4)
C23 C21 C24 N5 152.9(3)
C22 C21 C24 N5 -86.8(3)
N5 C25 C28 O7 -151.3(3)
C26 C25 C28 O7 -27.3(4)
C27 C25 C28 O7 92.5(4)
N5 C25 C28 N6 34.9(4)
C26 C25 C28 N6 158.9(3)
C27 C25 C28 N6 -81.3(3)
N6 C29 C31 O8 -20.4(5)
C30 C29 C31 O8 98.4(4)
N6 C29 C31 O9 163.1(3)
C30 C29 C31 O9 -78.1(3)
C41 C36 C37 C38 0.5(5)
C42 C36 C37 C38 -176.5(3)
C36 C37 C38 C39 0.2(5)
C37 C38 C39 C40 -1.1(6)
C38 C39 C40 C41 1.4(6)
C37 C36 C41 C40 -0.2(5)
C42 C36 C41 C40 176.8(3)
C39 C40 C41 C36 -0.7(6)
C41 C36 C42 O10 40.2(4)
C37 C36 C42 O10 -142.8(3)
N7 C44 C47 O12 -139.8(3)
C46 C44 C47 O12 -16.8(4)
C45 C44 C47 O12 103.2(3)
N7 C44 C47 N8 43.7(4)
C46 C44 C47 N8 166.6(3)
C45 C44 C47 N8 -73.3(3)
N8 C48 C51 O13 -152.2(3)
C50 C48 C51 O13 -29.1(4)
C49 C48 C51 O13 91.2(4)
N8 C48 C51 N9 31.5(4)
C50 C48 C51 N9 154.6(3)
C49 C48 C51 N9 -85.0(3)
N9 C52 C55 O14 -153.8(3)
C54 C52 C55 O14 -30.8(4)
C53 C52 C55 O14 88.8(4)
N9 C52 C55 N10 28.6(4)
C54 C52 C55 N10 151.6(3)
C53 C52 C55 N10 -88.8(3)
N10 C56 C59 O15 -152.4(3)
C57 C56 C59 O15 -29.8(4)
C58 C56 C59 O15 90.7(4)
N10 C56 C59 N11 31.6(4)
C57 C56 C59 N11 154.2(3)
C58 C56 C59 N11 -85.3(3)
N11 C60 C63 O16 -149.0(3)
C61 C60 C63 O16 -24.6(4)
C62 C60 C63 O16 94.6(3)
N11 C60 C63 N12 36.9(4)
C61 C60 C63 N12 161.3(3)
C62 C60 C63 N12 -79.5(3)
N12 C64 C66 O17 -26.0(5)
C65 C64 C66 O17 93.7(4)
N12 C64 C66 O18 158.2(3)
C65 C64 C66 O18 -82.2(3)
O2 C8 N1 C9 -12.8(5)
O1 C8 N1 C9 168.1(3)
C11 C9 N1 C8 172.0(3)
C10 C9 N1 C8 -66.4(4)
C12 C9 N1 C8 55.8(4)
O3 C12 N2 C13 -4.9(5)
C9 C12 N2 C13 172.4(3)
C14 C13 N2 C12 171.2(3)
C15 C13 N2 C12 -67.4(4)
C16 C13 N2 C12 54.4(4)
O4 C16 N3 C17 -1.4(5)
C13 C16 N3 C17 174.3(3)
C18 C17 N3 C16 174.9(3)
C19 C17 N3 C16 -64.6(4)
C20 C17 N3 C16 57.4(4)
O5 C20 N4 C21 3.5(5)
C17 C20 N4 C21 -178.6(3)
C23 C21 N4 C20 -68.3(4)
C24 C21 N4 C20 54.0(4)
C22 C21 N4 C20 170.8(3)
O6 C24 N5 C25 2.2(5)
C21 C24 N5 C25 178.4(3)
C26 C25 N5 C24 -67.2(4)
C27 C25 N5 C24 173.3(3)
C28 C25 N5 C24 57.5(4)
O7 C28 N6 C29 -6.0(5)
C25 C28 N6 C29 167.7(3)
C31 C29 N6 C28 -62.8(4)
C30 C29 N6 C28 178.9(3)
O11 C43 N7 C44 -14.6(5)
O10 C43 N7 C44 166.9(3)
C46 C44 N7 C43 -67.7(4)
C45 C44 N7 C43 171.3(3)
C47 C44 N7 C43 54.7(4)
O12 C47 N8 C48 -4.2(5)
C44 C47 N8 C48 172.3(3)
C51 C48 N8 C47 55.4(4)
C50 C48 N8 C47 -67.6(4)
C49 C48 N8 C47 171.7(3)
O13 C51 N9 C52 1.3(5)
C48 C51 N9 C52 177.6(3)
C54 C52 N9 C51 -67.9(4)
C53 C52 N9 C51 171.7(3)
C55 C52 N9 C51 54.7(4)
O14 C55 N10 C56 2.4(5)
C52 C55 N10 C56 -180.0(3)
C57 C56 N10 C55 -68.5(4)
C58 C56 N10 C55 170.8(3)
C59 C56 N10 C55 53.5(4)
O15 C59 N11 C60 3.7(5)
C56 C59 N11 C60 179.5(3)
C61 C60 N11 C59 -68.7(4)
C62 C60 N11 C59 171.4(3)
C63 C60 N11 C59 56.0(4)
O16 C63 N12 C64 -4.7(5)
C60 C63 N12 C64 169.2(3)
C66 C64 N12 C63 -66.7(4)
C65 C64 N12 C63 174.5(3)
O2 C8 O1 C7 3.9(5)
N1 C8 O1 C7 -177.0(3)
C1 C7 O1 C8 92.5(4)
O8 C31 O9 C32 -8.8(6)
C29 C31 O9 C32 167.7(3)
C34 C32 O9 C31 63.5(4)
C33 C32 O9 C31 -61.4(4)
C35 C32 O9 C31 -179.2(4)
O11 C43 O10 C42 4.7(4)
N7 C43 O10 C42 -176.7(3)
C36 C42 O10 C43 70.7(3)
O17 C66 O18 C67 -9.7(5)
C64 C66 O18 C67 166.1(3)
C70 C67 O18 C66 60.7(4)
C69 C67 O18 C66 178.3(3)
C68 C67 O18 C66 -63.8(4)
